data_7104206
loop_
_publ_author_name
'Yashima, Masatomo'
'Komatsu, Takafumi'

_publ_section_title
;
 Order-disorder and displacive components in the
 ferroelectric-paraelectric phase transition of potassium titanyl
 phosphate KTiOPO4.
;
_journal_issue 9
_journal_name_full 'Chemical communications (Cambridge, England)'
_journal_page_first 1070
_journal_page_last 1072
_journal_paper_doi 10.1039/b817280c
_journal_volume 34
_journal_year 2009
_chemical_name_common 'Pnna KTP'
_space_group_IT_number 52
_symmetry_Int_Tables_number 52
_symmetry_space_group_name_Hall '-P 2a 2bc'
_symmetry_space_group_name_H-M 'P n n a'
_cell_angle_alpha 90
_cell_angle_beta 90
_cell_angle_gamma 90
_cell_length_a 12.98220(78)
_cell_length_b 10.54179(54)
_cell_length_c 6.51038(39)
_pd_phase_name 'Pnna KTP'
_cod_data_source_file b817280c.txt
_cod_data_source_block 1
_cod_database_code 7104206

loop_
_symmetry_equiv_pos_as_xyz
'x, y, z'
'-x, -y, -z'
'-x+1/2, -y, z'
'x+1/2, y, -z'
'-x+1/2, y+1/2, -z+1/2'
'x+1/2, -y+1/2, z+1/2'
'x, -y+1/2, -z+1/2'
'-x, y+1/2, z+1/2'

loop_
_atom_site_label
_atom_site_occupancy
_atom_site_fract_x
_atom_site_fract_y
_atom_site_fract_z
_atom_site_thermal_displace_type
_atom_site_B_iso_or_equiv
_atom_site_type_symbol
Ti1 1.0 0.6230(8) 0.25000 0.25000 Biso 1.25(15) Ti
Ti2 1.0 0.50000 0.50000 0.50000 Biso 1.25(15) Ti
O3 1.0 0.5267(4) 0.12408(59) 0.20816(85) Biso 3.16(7) O
P1 1.0 0.75000 0.50000 0.415(1) Biso 1.94(12) P
O1 1.0 0.76493(43) 0.61488(54) 0.27971(77) Biso 3.16(7) O
O2 1.0 0.84545(39) 0.47806(73) 0.55103(79) Biso 3.16(7) O
P2 1.0 0.42672(58) 0.75000 0.25000 Biso 1.94(12) P
O4 1.0 0.3605(5) 0.71942(65) 0.06269(84) Biso 3.16(7) O
O5 1.0 0.50012(46) 0.86340(53) 0.20759(81) Biso 3.16(7) O
K1 0.47(3) 0.630(2) 0.6887(34) -0.0167(34) Biso 5.0(4) K
K2 0.53(3) 0.3613(17) 0.4059(24) 0.0481(34) Biso 5.0(4) K
